data_1544520
loop_
_publ_author_name
'Wang, Sue-Lein'
'Cheng, Chih-Yi'

_publ_section_title
;
 A(VO)2(AsO4)2 (A = Ba or Sr) : Two vanadyl(IV) arsenates containing
 dimers of edge-sharing VO6 octahedra
;
_journal_name_full 'Journal of Solid State Chemistry'
_journal_page_first 277
_journal_page_last 280
_journal_paper_doi 10.1006/jssc.1994.1104
_journal_volume 109
_journal_year 1994
_chemical_formula_sum 'As2 O10 Sr V2'
_chemical_formula_weight 499.3
_space_group_IT_number 88
_symmetry_cell_setting tetragonal
_symmetry_Int_Tables_number 88
_symmetry_space_group_name_Hall '-I 4ad'
_symmetry_space_group_name_H-M 'I 41/a :2'
_cell_angle_alpha 90
_cell_angle_beta 90
_cell_angle_gamma 90
_cell_formula_units_Z 8
_cell_length_a 18.131(5)
_cell_length_b 18.131(5)
_cell_length_c 4.669(1)
_cell_volume 1534.9(7)
_diffrn_ambient_temperature 296
_diffrn_radiation_probe x-ray
_diffrn_radiation_type MoK\a
_diffrn_radiation_wavelength 0.71069
_exptl_absorpt_coefficient_mu 17.911
_exptl_crystal_density_diffrn 4.322
_exptl_crystal_F_000 1840
_refine_ls_number_parameters 76
_refine_ls_number_reflns 630
_refine_ls_R_factor_gt 0.0338
_refine_ls_wR_factor_gt 0.0319
_cod_data_source_file JSSC-1994-109-277-280-2.cif
_cod_data_source_block Sr
_cod_depositor_comments
;
The following automatic conversions were performed:

'_journal_paper_doi' value 'http://dx.doi.org/10.1006/jssc.1994.1104'
was changed to '10.1006/jssc.1994.1104'.

Automatic conversion script
Id: cif_fix_values 6433 2018-09-21 13:16:33Z andrius 
;
_cod_original_cell_volume 1534.9(9)
_cod_original_sg_symbol_H-M 'I 41/a'
_cod_database_code 1544520

loop_
_symmetry_equiv_pos_site_id
_symmetry_equiv_pos_as_xyz
1 x,y,z
2 3/4-y,1/4+x,1/4+z
3 1/2-x,-y,1/2+z
4 3/4+y,3/4-x,3/4+z
5 -x,-y,-z
6 1/4+y,3/4-x,3/4-z
7 1/2+x,y,1/2-z
8 1/4-y,1/4+x,1/4-z
9 1/2+x,1/2+y,1/2+z
10 1/4-y,3/4+x,3/4+z
11 -x,1/2-y,z
12 1/4+y,1/4-x,1/4+z
13 1/2-x,1/2-y,1/2-z
14 3/4+y,1/4-x,1/4-z
15 x,1/2+y,-z
16 3/4-y,3/4+x,3/4-z

loop_
_atom_site_label
_atom_site_type_symbol
_atom_site_thermal_displace_type
_atom_site_fract_x
_atom_site_fract_y
_atom_site_fract_z
_atom_site_occupancy
_atom_site_U_iso_or_equiv
_atom_site_calc_flag
_atom_site_refinement_flags
_atom_site_disorder_assembly
_atom_site_disorder_group
As As Uiso 0.07924(4) 0.44170(4) 0.0246(2) 1.000 0.0070(10) . . . .
V V Uiso 0.05017(7) 0.07688(7) 0.5250(3) 1.000 0.0070(10) . . . .
O1 O Uiso 0.1562(3) 0.3952(3) -0.0670(10) 1.000 0.014(2) . . . .
O2 O Uiso 0.0186(3) 0.3883(3) 0.1990(10) 1.000 0.012(2) . . . .
O3 O Uiso 0.1118(3) 0.5129(3) 0.2210(10) 1.000 0.013(2) . . . .
O4 O Uiso 0.0953(3) 0.2946(3) 0.5690(10) 1.000 0.015(2) . . . .
O5 O Uiso 0.0382(3) -0.0265(3) 0.2810(10) 1.000 0.0090(10) . . . .
Sr2 Sr Uiso 0.2580(3) 0.5054(3) 0.062(5) 0.250 0.0630(10) . . . .
Sr1 Sr Uiso 0.00000 0.25000 0.12500 1.000 0.0160(10) . . . .

loop_
_atom_type_symbol
_atom_type_description
_atom_type_scat_dispersion_real
_atom_type_scat_dispersion_imag
_atom_type_scat_source
As As 0.0499 2.0058 ' International Tables Vol C Tables 4.2.6.8 and 6.1.1.4'
O O 0.0106 0.0060 ' International Tables Vol C Tables 4.2.6.8 and 6.1.1.4'
Sr Sr -1.5307 3.2498 ' International Tables Vol C Tables 4.2.6.8 and 6.1.1.4'
V V 0.3005 0.5294 ' International Tables Vol C Tables 4.2.6.8 and 6.1.1.4'

loop_
_geom_angle_atom_site_label_1
_geom_angle_atom_site_label_2
_geom_angle_atom_site_label_3
_geom_angle
_geom_angle_site_symmetry_1
_geom_angle_site_symmetry_2
_geom_angle_site_symmetry_3
_geom_angle_publ_flag
Sr2 Sr2 Sr2 163.1(7) 2_555 . 4_454 yes
O1 As O2 112.2(3) . . . yes
O1 As O3 103.3(3) . . . yes
O2 As O3 114.0(2) . . . yes
O2 As O5 108.4(3) . . 15_555 yes
O1 As O5 108.5(2) . . 15_555 yes
O3 As O5 110.3(3) . . 15_555 yes
O2 V O5 79.6(2) 11_555 . . yes
O1 V O5 88.0(2) 14_455 . . yes
O5 V O5 76.9(2) . . 5_556 yes
O3 V O5 82.4(2) 15_546 . . yes
O2 V O5 89.4(2) 11_555 . 5_556 yes
O4 V O5 169.9(3) 14_456 . . yes
O4 V O5 98.2(2) 14_456 . 5_556 yes
O3 V O5 85.2(2) 15_546 . 5_556 yes
O1 V O2 96.6(2) 14_455 . 11_555 yes
O2 V O4 91.6(2) 11_555 . 14_456 yes
O2 V O3 162.0(2) 11_555 . 15_546 yes
O1 V O4 98.1(3) 14_455 . 14_456 yes
O1 V O3 84.0(2) 14_455 . 15_546 yes
O3 V O4 106.2(2) 15_546 . 14_456 yes
O1 V O5 162.4(2) 14_455 . 5_556 yes
As O1 V 132.9(3) . . 8_555 yes
As O2 V 125.3(3) . . 11_555 yes
As O3 V 124.7(3) . . 15_556 yes
As O5 V 132.5(3) 15_545 . . yes
As O5 V 123.9(3) 15_545 . 5_556 yes
V O5 V 103.1(2) . . 5_556 yes

loop_
_geom_bond_atom_site_label_1
_geom_bond_atom_site_label_2
_geom_bond_distance
_geom_bond_site_symmetry_1
_geom_bond_site_symmetry_2
_geom_bond_publ_flag
Sr2 Sr2 1.19(3) . 2_555 yes
Sr2 Sr2 1.19(3) . 4_454 yes
As O3 1.690(5) . . yes
As O1 1.686(5) . . yes
As O2 1.676(5) . . yes
As O5 1.709(5) . 15_555 yes
V O5 2.055(5) . 5_556 yes
V O2 2.066(5) . 11_555 yes
V O4 1.591(5) . 14_456 yes
V O3 2.000(5) . 15_546 yes
V O1 2.002(5) . 14_455 yes
V O5 2.204(5) . . yes

loop_
_geom_torsion_atom_site_label_1
_geom_torsion_atom_site_label_2
_geom_torsion_atom_site_label_3
_geom_torsion_atom_site_label_4
_geom_torsion
_geom_torsion_site_symmetry_1
_geom_torsion_site_symmetry_2
_geom_torsion_site_symmetry_3
_geom_torsion_site_symmetry_4
_geom_torsion_publ_flag
O2 As O1 V 52.0(4) . . . 8_555 no
O3 As O1 V 175.2(4) . . . 8_555 no
O5 As O1 V -67.7(4) 15_555 . . 8_555 no
O1 As O2 V 145.3(3) . . . 11_555 no
O3 As O2 V 28.3(4) . . . 11_555 no
O5 As O2 V -95.0(4) 15_555 . . 11_555 no
O1 As O3 V -164.8(3) . . . 15_556 no
O2 As O3 V -42.8(4) . . . 15_556 no
O5 As O3 V 79.4(4) 15_555 . . 15_556 no
O1 As O5 V -89.9(4) . . 15_555 15_555 no
O2 As O5 V 148.1(4) . . 15_555 15_555 no
O3 As O5 V 22.7(5) . . 15_555 15_555 no
O5 V O5 V 0.0(2) 5_556 . . 5_556 no
O5 V O5 As 171.7(4) 5_556 . . 15_545 no
O2 V O5 V -91.9(2) 11_555 . . 5_556 no
O2 V O5 As 79.9(4) 11_555 . . 15_545 no
O1 V O5 V 171.0(2) 14_455 . . 5_556 no
O1 V O5 As -17.2(4) 14_455 . . 15_545 no
O3 V O5 V 86.8(2) 15_546 . . 5_556 no
O3 V O5 As -101.5(4) 15_546 . . 15_545 no
O5 V O5 V 0.0(2) . . 5_556 5_556 no
O5 V O2 As 29.0(3) . . 11_555 11_555 no
O5 V O1 As 152.0(4) . . 14_455 14_455 no
O5 V O3 As -66.2(3) . . 15_546 15_546 no
